data_7037792
loop_
_publ_author_name
'Calahorro, Antonio J.'
'Oyarzabal, Itziar'
'Fern\'andez, Bel\'en'
'Seco, Jos\'e M'
'Tian, Tian'
'Fairen-Jimenez, David'
'Colacio, Enrique'
'Rodr\'iguez-Di\'eguez, Antonio'

_publ_section_title
;
 Rare earth anthracenedicarboxylate metal-organic frameworks: slow
 relaxation of magnetization of Nd(3+), Gd(3+), Dy(3+), Er(3+) and Yb(3+)
 based materials.
;
_journal_issue 2
_journal_name_full 'Dalton transactions (Cambridge, England : 2003)'
_journal_page_first 591
_journal_page_last 598
_journal_paper_doi 10.1039/c5dt03946k
_journal_volume 45
_journal_year 2015
_chemical_formula_sum 'C33 H33 Gd N3 O9'
_chemical_formula_weight 772.87
_chemical_name_systematic
;
 ?
;
_space_group_crystal_system triclinic
_space_group_IT_number 2
_space_group_name_Hall '-P 1'
_space_group_name_H-M_alt 'P -1'
_symmetry_space_group_name_Hall '-P 1'
_symmetry_space_group_name_H-M 'P -1'
_atom_sites_solution_hydrogens geom
_audit_creation_method SHELXL-2014
_audit_update_record
;
2015-11-10 deposited with the CCDC.
2015-11-12 downloaded from the CCDC.
;
_cell_angle_alpha 72.8590(10)
_cell_angle_beta 90.0280(10)
_cell_angle_gamma 87.2320(10)
_cell_formula_units_Z 2
_cell_length_a 10.3541(12)
_cell_length_b 11.3680(13)
_cell_length_c 12.9160(15)
_cell_measurement_reflns_used 3052
_cell_measurement_temperature 100(2)
_cell_measurement_theta_max 21.40
_cell_measurement_theta_min 2.55
_cell_volume 1450.9(3)
_computing_cell_refinement 'Bruker Apex II'
_computing_data_collection 'Bruker ApexII'
_computing_data_reduction 'Bruker Apex II'
_computing_molecular_graphics 'ViewerLite 5.0 (Acccelrys)'
_computing_publication_material 'SHELXL-2014 (Sheldrick, 2014)'
_computing_structure_refinement 'SHELXL-2014 (Sheldrick, 2014)'
_computing_structure_solution 'SHELXL-2014 (Sheldrick, 2014)'
_diffrn_ambient_temperature 100(2)
_diffrn_measured_fraction_theta_full 0.995
_diffrn_measured_fraction_theta_max 0.908
_diffrn_measurement_device_type 'Bruker D8 Venture'
_diffrn_measurement_method 'Phi and Omega Scans'
_diffrn_radiation_type MoK\a
_diffrn_radiation_wavelength 0.71069
_diffrn_reflns_av_R_equivalents 0.0568
_diffrn_reflns_av_unetI/netI 0.0808
_diffrn_reflns_laue_measured_fraction_full 0.995
_diffrn_reflns_laue_measured_fraction_max 0.908
_diffrn_reflns_limit_h_max 13
_diffrn_reflns_limit_h_min -13
_diffrn_reflns_limit_k_max 14
_diffrn_reflns_limit_k_min -15
_diffrn_reflns_limit_l_max 17
_diffrn_reflns_limit_l_min -17
_diffrn_reflns_number 16568
_diffrn_reflns_point_group_measured_fraction_full 0.995
_diffrn_reflns_point_group_measured_fraction_max 0.908
_diffrn_reflns_theta_full 25.000
_diffrn_reflns_theta_max 28.462
_diffrn_reflns_theta_min 1.650
_diffrn_source 'fine-focus sealed tube'
_exptl_absorpt_coefficient_mu 2.350
_exptl_absorpt_correction_T_max 0.746
_exptl_absorpt_correction_T_min 0.648
_exptl_absorpt_correction_type empirical
_exptl_absorpt_process_details 'Bruker SADABS (Bruker, 1999)'
_exptl_crystal_colour White
_exptl_crystal_density_diffrn 1.769
_exptl_crystal_description Prismatic
_exptl_crystal_F_000 776
_exptl_crystal_size_max 0.20
_exptl_crystal_size_mid 0.14
_exptl_crystal_size_min 0.12
_platon_squeeze_details
;
;
_refine_diff_density_max 1.997
_refine_diff_density_min -0.961
_refine_diff_density_rms 0.154
_refine_ls_extinction_method none
_refine_ls_goodness_of_fit_ref 0.943
_refine_ls_hydrogen_treatment constr
_refine_ls_matrix_type full
_refine_ls_number_parameters 374
_refine_ls_number_reflns 6657
_refine_ls_number_restraints 0
_refine_ls_restrained_S_all 0.943
_refine_ls_R_factor_all 0.0596
_refine_ls_R_factor_gt 0.0450
_refine_ls_shift/su_max 0.001
_refine_ls_shift/su_mean 0.000
_refine_ls_structure_factor_coef Fsqd
_refine_ls_weighting_details 'w=1/[\s^2^(Fo^2^)+(0.0558P)^2^] where P=(Fo^2^+2Fc^2^)/3'
_refine_ls_weighting_scheme calc
_refine_ls_wR_factor_gt 0.0974
_refine_ls_wR_factor_ref 0.1030
_reflns_Friedel_coverage 0.000
_reflns_number_gt 5419
_reflns_number_total 6657
_reflns_threshold_expression 'I > 2\s(I)'
_cod_data_source_file c5dt03946k2.cif
_cod_data_source_block Comp3_Gd
_cod_depositor_comments
;
The following automatic conversions were performed:

'_exptl_absorpt_correction_type' value 'Empirical' changed to
'empirical' according to
/usr/data/users/saulius/crontab/automatic-downloads/rss-feeds/RSC/lib/dictionaries/cif_core.dic
dictionary named 'cif_core.dic' version 2.4.2 from 2011-04-26.

Automatic conversion script
Id: cif_fix_values 4268 2015-11-12 08:31:59Z antanas 
;
_cod_database_code 7037792
_shelx_space_group_comment
;
The symmetry employed for this shelxl refinement is uniquely defined
by the following loop, which should always be used as a source of
symmetry information in preference to the above space-group names.
They are only intended as comments.
;
_shelxl_version_number 2014-3

loop_
_space_group_symop_operation_xyz
'x, y, z'
'-x, -y, -z'

loop_
_atom_site_label
_atom_site_type_symbol
_atom_site_fract_x
_atom_site_fract_y
_atom_site_fract_z
_atom_site_U_iso_or_equiv
_atom_site_adp_type
_atom_site_occupancy
_atom_site_site_symmetry_order
_atom_site_calc_flag
_atom_site_refinement_flags_posn
_atom_site_refinement_flags_adp
Gd1 Gd 0.47833(2) 0.04611(2) 0.33838(2) 0.01707(8) Uani 1 1 d . .
C1A C 0.4946(5) 0.2662(5) 0.1677(4) 0.0240(11) Uani 1 1 d . .
C1B C 0.5105(5) -0.2463(4) 0.5046(4) 0.0192(10) Uani 1 1 d . .
C1C C 0.2658(5) 0.0097(5) 0.5641(4) 0.0220(11) Uani 1 1 d . .
C2A C 0.4983(5) 0.3848(5) 0.0843(4) 0.0278(12) Uani 1 1 d . .
C2B C 0.5056(5) -0.3788(4) 0.5053(4) 0.0199(10) Uani 1 1 d . .
C2C C 0.1295(6) 0.0048(5) 0.5313(5) 0.0307(13) Uani 1 1 d . .
C2D C 0.1849(8) 0.0206(7) 0.2334(6) 0.0544(19) Uani 1 1 d . .
H2D H 0.1866 0.1009 0.1878 0.065 Uiso 1 1 calc R U
C2E C 0.5843(7) -0.1292(6) 0.1931(5) 0.0435(16) Uani 1 1 d . .
H2E H 0.5726 -0.1917 0.2571 0.052 Uiso 1 1 calc R U
C3A C 0.4486(6) 0.4941(5) 0.1030(5) 0.0371(14) Uani 1 1 d . .
C3B C 0.3901(5) -0.4381(5) 0.5276(4) 0.0258(12) Uani 1 1 d . .
C3C C 0.0762(5) 0.0971(5) 0.4418(5) 0.0303(12) Uani 1 1 d . .
C4A C 0.3977(7) 0.4968(6) 0.2055(5) 0.0432(16) Uani 1 1 d . .
H4A H 0.3984 0.4239 0.2622 0.052 Uiso 1 1 calc R U
C4B C 0.2752(6) -0.3788(6) 0.5528(7) 0.055(2) Uani 1 1 d . .
H4B H 0.2775 -0.2986 0.5569 0.067 Uiso 1 1 calc R U
C4C C 0.1493(6) 0.1982(5) 0.3809(5) 0.0365(14) Uani 1 1 d . .
H4C H 0.2346 0.2032 0.4013 0.044 Uiso 1 1 calc R U
C4D C 0.0659(9) -0.1599(9) 0.3016(7) 0.084(3) Uani 1 1 d . .
H4D1 H 0.1418 -0.1825 0.3472 0.126 Uiso 1 1 calc R U
H4D2 H 0.0557 -0.2191 0.2628 0.126 Uiso 1 1 calc R U
H4D3 H -0.0086 -0.1581 0.3455 0.126 Uiso 1 1 calc R U
C4E C 0.6832(8) -0.0695(9) 0.0212(7) 0.075(3) Uani 1 1 d . .
H4E1 H 0.6340 -0.0846 -0.0362 0.112 Uiso 1 1 calc R U
H4E2 H 0.7738 -0.0755 0.0066 0.112 Uiso 1 1 calc R U
H4E3 H 0.6602 0.0116 0.0259 0.112 Uiso 1 1 calc R U
C5A C 0.3495(8) 0.6004(6) 0.2222(6) 0.060(2) Uani 1 1 d . .
H5A H 0.3185 0.5989 0.2901 0.072 Uiso 1 1 calc R U
C5B C 0.1644(7) -0.4361(7) 0.5707(9) 0.091(4) Uani 1 1 d . .
H5B H 0.0903 -0.3949 0.5859 0.110 Uiso 1 1 calc R U
C5C C 0.0967(6) 0.2865(6) 0.2944(6) 0.0474(17) Uani 1 1 d . .
H5C H 0.1453 0.3517 0.2566 0.057 Uiso 1 1 calc R U
C5D C -0.0218(9) 0.0099(10) 0.1526(7) 0.088(3) Uani 1 1 d . .
H5D1 H -0.0074 0.0954 0.1186 0.131 Uiso 1 1 calc R U
H5D2 H -0.1028 0.0027 0.1895 0.131 Uiso 1 1 calc R U
H5D3 H -0.0239 -0.0325 0.0985 0.131 Uiso 1 1 calc R U
C5E C 0.7114(10) -0.2827(9) 0.1359(8) 0.098(4) Uani 1 1 d . .
H5E1 H 0.8028 -0.2800 0.1236 0.147 Uiso 1 1 calc R U
H5E2 H 0.6714 -0.3183 0.0860 0.147 Uiso 1 1 calc R U
H5E3 H 0.6963 -0.3319 0.2088 0.147 Uiso 1 1 calc R U
C6A C 0.3450(8) 0.7130(6) 0.1371(6) 0.061(2) Uani 1 1 d . .
H6A H 0.3099 0.7843 0.1497 0.074 Uiso 1 1 calc R U
C6B C 0.1585(7) -0.5581(7) 0.5669(9) 0.091(4) Uani 1 1 d . .
H6B H 0.0802 -0.5965 0.5789 0.109 Uiso 1 1 calc R U
C6C C -0.0317(6) 0.2792(6) 0.2622(6) 0.0475(17) Uani 1 1 d . .
H6C H -0.0661 0.3384 0.2012 0.057 Uiso 1 1 calc R U
C7A C 0.3909(8) 0.7181(6) 0.0380(5) 0.0520(19) Uani 1 1 d . .
H7A H 0.3867 0.7926 -0.0169 0.062 Uiso 1 1 calc R U
C7B C 0.2649(6) -0.6204(6) 0.5460(7) 0.054(2) Uani 1 1 d . .
H7B H 0.2599 -0.7021 0.5469 0.065 Uiso 1 1 calc R U
C7C C -0.1062(6) 0.1878(5) 0.3180(5) 0.0359(14) Uani 1 1 d . .
H7C H -0.1917 0.1867 0.2963 0.043 Uiso 1 1 calc R U
C8A C 0.4462(6) 0.6093(5) 0.0171(5) 0.0384(14) Uani 1 1 d . .
C8B C 0.3845(5) -0.5621(5) 0.5226(5) 0.0293(12) Uani 1 1 d . .
C8C C -0.0551(6) 0.0925(5) 0.4105(4) 0.0320(13) Uani 1 1 d . .
N3D N 0.0786(6) -0.0424(7) 0.2274(6) 0.068(2) Uani 1 1 d . .
N3E N 0.6562(6) -0.1573(6) 0.1198(5) 0.0564(17) Uani 1 1 d . .
O1A O 0.3865(3) 0.2183(3) 0.1907(3) 0.0244(8) Uani 1 1 d . .
O1B O 0.4912(4) -0.1678(3) 0.4136(3) 0.0237(8) Uani 1 1 d . .
O1C O 0.3586(3) -0.0073(3) 0.5062(3) 0.0204(7) Uani 1 1 d . .
O1D O 0.2768(4) -0.0178(3) 0.2921(3) 0.0308(9) Uani 1 1 d . .
O1E O 0.5303(4) -0.0275(3) 0.1855(3) 0.0299(9) Uani 1 1 d . .
O2A O 0.5966(4) 0.2149(3) 0.2163(3) 0.0278(8) Uani 1 1 d . .
O2B O 0.5328(3) -0.2247(3) 0.5925(3) 0.0234(8) Uani 1 1 d . .
O2C O 0.7133(3) -0.0204(3) 0.3439(3) 0.0273(8) Uani 1 1 d . .

loop_
_atom_site_aniso_label
_atom_site_aniso_U_11
_atom_site_aniso_U_22
_atom_site_aniso_U_33
_atom_site_aniso_U_23
_atom_site_aniso_U_13
_atom_site_aniso_U_12
Gd1 0.02097(14) 0.01172(12) 0.01767(13) -0.00300(9) 0.00120(9) -0.00102(9)
C1A 0.034(3) 0.016(2) 0.023(3) -0.006(2) 0.004(2) -0.004(2)
C1B 0.021(3) 0.016(2) 0.022(3) -0.007(2) 0.002(2) -0.004(2)
C1C 0.017(3) 0.022(3) 0.030(3) -0.010(2) 0.003(2) -0.005(2)
C2A 0.029(3) 0.026(3) 0.023(3) 0.002(2) -0.002(2) 0.002(2)
C2B 0.030(3) 0.012(2) 0.015(2) -0.0009(18) -0.003(2) 0.002(2)
C2C 0.032(3) 0.029(3) 0.034(3) -0.014(3) 0.004(3) 0.001(2)
C2D 0.064(5) 0.054(5) 0.050(4) -0.020(4) 0.019(4) -0.015(4)
C2E 0.054(4) 0.043(4) 0.036(4) -0.018(3) -0.003(3) 0.009(3)
C3A 0.040(4) 0.029(3) 0.038(3) -0.004(3) -0.003(3) -0.001(3)
C3B 0.023(3) 0.022(3) 0.035(3) -0.013(2) 0.001(2) -0.002(2)
C3C 0.025(3) 0.034(3) 0.033(3) -0.011(3) 0.003(2) -0.002(2)
C4A 0.059(4) 0.037(3) 0.031(3) -0.006(3) 0.012(3) 0.000(3)
C4B 0.037(4) 0.028(3) 0.113(7) -0.040(4) 0.018(4) -0.004(3)
C4C 0.026(3) 0.036(3) 0.045(4) -0.008(3) -0.001(3) -0.001(3)
C4D 0.093(7) 0.104(8) 0.067(6) -0.050(6) -0.030(5) 0.047(6)
C4E 0.053(5) 0.126(8) 0.063(6) -0.054(6) 0.021(4) -0.014(5)
C5A 0.097(6) 0.045(4) 0.032(4) -0.004(3) 0.012(4) 0.013(4)
C5B 0.034(4) 0.057(5) 0.211(12) -0.081(7) 0.042(6) -0.011(4)
C5C 0.034(4) 0.036(4) 0.058(4) 0.011(3) 0.001(3) -0.007(3)
C5D 0.066(6) 0.128(9) 0.082(7) -0.047(7) 0.002(5) -0.024(6)
C5E 0.097(8) 0.108(8) 0.114(8) -0.081(7) -0.035(6) 0.059(6)
C6A 0.093(6) 0.038(4) 0.043(4) 0.001(3) 0.020(4) 0.023(4)
C6B 0.032(4) 0.057(5) 0.210(12) -0.075(7) 0.046(6) -0.022(4)
C6C 0.030(4) 0.044(4) 0.051(4) 0.012(3) -0.004(3) 0.000(3)
C7A 0.090(6) 0.027(3) 0.034(4) -0.004(3) 0.010(4) 0.009(3)
C7B 0.038(4) 0.038(4) 0.103(6) -0.043(4) 0.022(4) -0.016(3)
C7C 0.030(3) 0.038(3) 0.035(3) -0.004(3) -0.002(3) -0.004(3)
C8A 0.048(4) 0.026(3) 0.039(4) -0.006(3) 0.001(3) -0.004(3)
C8B 0.028(3) 0.022(3) 0.041(3) -0.012(2) 0.001(2) -0.001(2)
C8C 0.031(3) 0.036(3) 0.026(3) -0.005(2) 0.003(2) 0.000(3)
N3D 0.040(4) 0.095(6) 0.089(5) -0.053(5) 0.019(4) -0.028(4)
N3E 0.054(4) 0.078(4) 0.050(4) -0.042(4) -0.007(3) 0.017(3)
O1A 0.027(2) 0.0199(18) 0.0240(19) -0.0026(15) -0.0026(15) -0.0020(15)
O1B 0.035(2) 0.0133(17) 0.0219(19) -0.0038(14) 0.0016(16) 0.0001(15)
O1C 0.0190(18) 0.0156(17) 0.0265(19) -0.0057(14) 0.0032(15) -0.0018(14)
O1D 0.028(2) 0.031(2) 0.033(2) -0.0107(18) -0.0088(18) 0.0002(17)
O1E 0.041(2) 0.026(2) 0.025(2) -0.0106(16) 0.0008(17) 0.0017(18)
O2A 0.026(2) 0.0213(19) 0.031(2) 0.0018(16) 0.0025(16) -0.0042(16)
O2B 0.033(2) 0.0128(16) 0.0244(19) -0.0057(14) -0.0003(16) -0.0012(15)
O2C 0.022(2) 0.032(2) 0.028(2) -0.0088(17) 0.0046(16) -0.0021(16)

loop_
_atom_type_symbol
_atom_type_description
_atom_type_scat_dispersion_real
_atom_type_scat_dispersion_imag
_atom_type_scat_source
C C 0.0033 0.0016 'International Tables Vol C Tables 4.2.6.8 and 6.1.1.4'
H H 0.0000 0.0000 'International Tables Vol C Tables 4.2.6.8 and 6.1.1.4'
N N 0.0061 0.0033 'International Tables Vol C Tables 4.2.6.8 and 6.1.1.4'
O O 0.0106 0.0060 'International Tables Vol C Tables 4.2.6.8 and 6.1.1.4'
Gd Gd -0.1653 3.9035 'International Tables Vol C Tables 4.2.6.8 and 6.1.1.4'

loop_
_geom_angle_atom_site_label_1
_geom_angle_atom_site_label_2
_geom_angle_atom_site_label_3
_geom_angle
_geom_angle_site_symmetry_1
_geom_angle_site_symmetry_3
O1B Gd1 O1D 75.71(13) . .
O1B Gd1 O1E 76.71(12) . .
O1D Gd1 O1E 76.90(13) . .
O1B Gd1 O1C 71.16(11) . .
O1D Gd1 O1C 75.10(12) . .
O1E Gd1 O1C 141.49(12) . .
O1B Gd1 O2B 136.13(11) . 2_656
O1D Gd1 O2B 115.66(12) . 2_656
O1E Gd1 O2B 145.64(12) . 2_656
O1C Gd1 O2B 71.69(11) . 2_656
O1B Gd1 O1A 145.14(12) . .
O1D Gd1 O1A 74.04(12) . .
O1E Gd1 O1A 79.91(12) . .
O1C Gd1 O1A 116.35(11) . .
O2B Gd1 O1A 73.97(11) 2_656 .
O1B Gd1 O2A 141.02(12) . .
O1D Gd1 O2A 123.55(13) . .
O1E Gd1 O2A 76.03(12) . .
O1C Gd1 O2A 142.19(12) . .
O2B Gd1 O2A 70.52(12) 2_656 .
O1A Gd1 O2A 53.03(12) . .
O1B Gd1 O2C 73.40(12) . .
O1D Gd1 O2C 138.53(12) . .
O1E Gd1 O2C 69.61(12) . .
O1C Gd1 O2C 118.73(11) . .
O2B Gd1 O2C 105.78(12) 2_656 .
O1A Gd1 O2C 121.38(12) . .
O2A Gd1 O2C 71.27(12) . .
O1B Gd1 O1C 75.56(11) . 2_656
O1D Gd1 O1C 142.05(12) . 2_656
O1E Gd1 O1C 119.28(12) . 2_656
O1C Gd1 O1C 72.50(12) . 2_656
O2B Gd1 O1C 71.70(11) 2_656 2_656
O1A Gd1 O1C 139.09(11) . 2_656
O2A Gd1 O1C 94.31(11) . 2_656
O2C Gd1 O1C 51.04(11) . 2_656
O1B Gd1 C1A 153.99(13) . .
O1D Gd1 C1A 99.30(15) . .
O1E Gd1 C1A 77.30(13) . .
O1C Gd1 C1A 133.00(13) . .
O2B Gd1 C1A 69.31(13) 2_656 .
O1A Gd1 C1A 26.64(14) . .
O2A Gd1 C1A 26.42(13) . .
O2C Gd1 C1A 96.54(14) . .
O1C Gd1 C1A 117.18(13) 2_656 .
O1B Gd1 C1C 75.24(13) . 2_656
O1D Gd1 C1C 150.91(13) . 2_656
O1E Gd1 C1C 94.88(14) . 2_656
O1C Gd1 C1C 96.88(13) . 2_656
O2B Gd1 C1C 86.93(13) 2_656 2_656
O1A Gd1 C1C 132.64(13) . 2_656
O2A Gd1 C1C 79.89(13) . 2_656
O2C Gd1 C1C 25.49(12) . 2_656
O1C Gd1 C1C 25.79(12) 2_656 2_656
C1A Gd1 C1C 106.10(15) . 2_656
O1B Gd1 Gd1 69.28(8) . 2_656
O1D Gd1 Gd1 110.15(9) . 2_656
O1E Gd1 Gd1 141.63(9) . 2_656
O1C Gd1 Gd1 37.23(8) . 2_656
O2B Gd1 Gd1 67.08(8) 2_656 2_656
O1A Gd1 Gd1 138.43(8) . 2_656
O2A Gd1 Gd1 121.74(9) . 2_656
O2C Gd1 Gd1 83.81(8) . 2_656
O1C Gd1 Gd1 35.27(7) 2_656 2_656
C1A Gd1 Gd1 134.64(10) . 2_656
C1C Gd1 Gd1 60.09(10) 2_656 2_656
O2A C1A O1A 121.4(5) . .
O2A C1A C2A 120.1(5) . .
O1A C1A C2A 118.5(5) . .
O2A C1A Gd1 61.3(3) . .
O1A C1A Gd1 60.2(3) . .
C2A C1A Gd1 175.9(4) . .
O2B C1B O1B 126.6(4) . .
O2B C1B C2B 118.1(4) . .
O1B C1B C2B 115.3(4) . .
O2C C1C O1C 120.4(5) 2_656 .
O2C C1C C2C 117.6(4) 2_656 .
O1C C1C C2C 121.7(5) . .
O2C C1C Gd1 59.7(3) 2_656 2_656
O1C C1C Gd1 61.5(3) . 2_656
C2C C1C Gd1 165.0(4) . 2_656
C3A C2A C8A 119.2(5) . 2_665
C3A C2A C1A 121.2(5) . .
C8A C2A C1A 119.6(5) 2_665 .
C3B C2B C8B 120.9(5) . 2_646
C3B C2B C1B 119.7(4) . .
C8B C2B C1B 119.3(5) 2_646 .
C8C C2C C3C 120.7(5) 2_556 .
C8C C2C C1C 119.8(5) 2_556 .
C3C C2C C1C 119.5(5) . .
O1D C2D N3D 125.9(8) . .
O1E C2E N3E 126.3(7) . .
C2A C3A C4A 122.5(5) . .
C2A C3A C8A 120.2(5) . .
C4A C3A C8A 117.3(5) . .
C2B C3B C4B 122.2(5) . .
C2B C3B C8B 119.4(5) . .
C4B C3B C8B 118.4(5) . .
C2C C3C C8C 119.5(5) . .
C2C C3C C4C 122.1(5) . .
C8C C3C C4C 118.4(5) . .
C5A C4A C3A 122.1(6) . .
C5B C4B C3B 121.3(6) . .
C5C C4C C3C 121.4(6) . .
C4A C5A C6A 120.5(6) . .
C4B C5B C6B 120.6(6) . .
C4C C5C C6C 119.8(6) . .
C7A C6A C5A 120.9(6) . .
C7B C6B C5B 120.9(6) . .
C7C C6C C5C 121.4(6) . .
C6A C7A C8A 120.4(6) . .
C6B C7B C8B 120.7(6) . .
C6C C7C C8C 120.9(6) . .
C2A C8A C7A 120.8(5) 2_665 .
C2A C8A C3A 120.4(5) 2_665 .
C7A C8A C3A 118.7(6) . .
C2B C8B C7B 122.3(5) 2_646 .
C2B C8B C3B 119.7(5) 2_646 .
C7B C8B C3B 118.0(5) . .
C2C C8C C3C 119.8(5) 2_556 .
C2C C8C C7C 122.1(6) 2_556 .
C3C C8C C7C 118.1(5) . .
C2D N3D C4D 119.2(8) . .
C2D N3D C5D 121.2(8) . .
C4D N3D C5D 119.5(7) . .
C2E N3E C4E 121.8(7) . .
C2E N3E C5E 121.6(7) . .
C4E N3E C5E 116.6(7) . .
C1A O1A Gd1 93.2(3) . .
C1B O1B Gd1 138.9(3) . .
C1C O1C Gd1 152.0(3) . .
C1C O1C Gd1 92.7(3) . 2_656
Gd1 O1C Gd1 107.50(12) . 2_656
C2D O1D Gd1 140.5(4) . .
C2E O1E Gd1 124.1(4) . .
C1A O2A Gd1 92.3(3) . .
C1B O2B Gd1 137.2(3) . 2_656
C1C O2C Gd1 94.8(3) 2_656 .

loop_
_geom_bond_atom_site_label_1
_geom_bond_atom_site_label_2
_geom_bond_distance
_geom_bond_site_symmetry_2
Gd1 O1B 2.335(3) .
Gd1 O1D 2.374(4) .
Gd1 O1E 2.412(3) .
Gd1 O1C 2.430(3) .
Gd1 O2B 2.445(3) 2_656
Gd1 O1A 2.448(3) .
Gd1 O2A 2.473(3) .
Gd1 O2C 2.507(4) .
Gd1 O1C 2.546(3) 2_656
Gd1 C1A 2.817(5) .
Gd1 C1C 2.893(5) 2_656
Gd1 Gd1 4.0130(7) 2_656
C1A O2A 1.254(6) .
C1A O1A 1.265(6) .
C1A C2A 1.459(7) .
C1B O2B 1.254(6) .
C1B O1B 1.257(6) .
C1B C2B 1.507(6) .
C1C O2C 1.249(6) 2_656
C1C O1C 1.260(6) .
C1C C2C 1.482(7) .
C1C Gd1 2.893(5) 2_656
C2A C3A 1.408(8) .
C2A C8A 1.415(8) 2_665
C2B C3B 1.389(7) .
C2B C8B 1.394(7) 2_646
C2C C8C 1.405(8) 2_556
C2C C3C 1.403(8) .
C2D O1D 1.198(9) .
C2D N3D 1.357(9) .
C2E O1E 1.237(7) .
C2E N3E 1.307(8) .
C3A C4A 1.433(8) .
C3A C8A 1.445(8) .
C3B C4B 1.424(8) .
C3B C8B 1.434(7) .
C3C C8C 1.426(8) .
C3C C4C 1.437(8) .
C4A C5A 1.333(9) .
C4B C5B 1.333(9) .
C4C C5C 1.356(8) .
C4D N3D 1.408(11) .
C4E N3E 1.405(10) .
C5A C6A 1.419(9) .
C5B C6B 1.407(10) .
C5C C6C 1.407(9) .
C5D N3D 1.403(11) .
C5E N3E 1.465(10) .
C6A C7A 1.352(9) .
C6B C7B 1.351(9) .
C6C C7C 1.353(8) .
C7A C8A 1.435(8) .
C7B C8B 1.424(8) .
C7C C8C 1.436(8) .
C8A C2A 1.415(8) 2_665
C8B C2B 1.394(7) 2_646
C8C C2C 1.405(8) 2_556
O1C Gd1 2.546(3) 2_656
O2B Gd1 2.445(3) 2_656
O2C C1C 1.249(6) 2_656

loop_
_platon_squeeze_void_nr
_platon_squeeze_void_average_x
_platon_squeeze_void_average_y
_platon_squeeze_void_average_z
_platon_squeeze_void_volume
_platon_squeeze_void_count_electrons
_platon_squeeze_void_content
1 0.000 0.500 1.000 218 37 ' '
